data_1501968
loop_
_publ_author_name
'Cohen, Daniel T.'
'Cardinal-David, Benoit'
'Roberts, John M.'
'Sarjeant, Amy A.'
'Scheidt, Karl A.'

_publ_section_title
;
 NHC-catalyzed/titanium(IV)-mediated highly diastereo- and
 enantioselective dimerization of enals.
;
_journal_issue 5
_journal_name_full 'Organic letters'
_journal_page_first 1068
_journal_page_last 1071
_journal_paper_doi 10.1021/ol103112v
_journal_volume 13
_journal_year 2011
_chemical_formula_sum 'C25 H27 N O2'
_chemical_formula_weight 373.48
_chemical_name_systematic ?
_space_group_IT_number 15
_symmetry_cell_setting monoclinic
_symmetry_space_group_name_Hall '-C 2yc'
_symmetry_space_group_name_H-M 'C 1 2/c 1'
_atom_sites_solution_hydrogens geom
_atom_sites_solution_primary direct
_atom_sites_solution_secondary difmap
_audit_creation_method SHELXL-97
_cell_angle_alpha 90.00
_cell_angle_beta 116.08(3)
_cell_angle_gamma 90.00
_cell_formula_units_Z 8
_cell_length_a 28.765(6)
_cell_length_b 6.1340(12)
_cell_length_c 25.888(5)
_cell_measurement_reflns_used 14675
_cell_measurement_temperature 293(2)
_cell_volume 4102.7(18)
_computing_cell_refinement HKL2000
_computing_data_collection 'MD-2 diffractometer software from EMBL'
_computing_data_reduction HKL2000
_computing_molecular_graphics 'Bruker SHELXTL'
_computing_publication_material 'Bruker SHELXTL'
_computing_structure_refinement 'SHELXL-97 (Sheldrick, 2008)'
_computing_structure_solution 'SHELXS-97 (Sheldrick, 2008)'
_diffrn_ambient_temperature 293(2)
_diffrn_measured_fraction_theta_full 0.934
_diffrn_measured_fraction_theta_max 0.934
_diffrn_measurement_device_type 'MAR 300 CCD'
_diffrn_measurement_method '\f scans'
_diffrn_radiation_monochromator Si(111)
_diffrn_radiation_source synchrotron
_diffrn_radiation_type synchrotron
_diffrn_radiation_wavelength 0.69996
_diffrn_reflns_av_R_equivalents 0.0475
_diffrn_reflns_av_sigmaI/netI 0.0506
_diffrn_reflns_limit_h_max 37
_diffrn_reflns_limit_h_min -38
_diffrn_reflns_limit_k_max 0
_diffrn_reflns_limit_k_min -8
_diffrn_reflns_limit_l_max 32
_diffrn_reflns_limit_l_min -33
_diffrn_reflns_number 8835
_diffrn_reflns_theta_full 28.74
_diffrn_reflns_theta_max 28.74
_diffrn_reflns_theta_min 3.99
_diffrn_standards_number 0
_exptl_absorpt_coefficient_mu 0.076
_exptl_absorpt_correction_type none
_exptl_crystal_colour 'pale yellow'
_exptl_crystal_density_diffrn 1.209
_exptl_crystal_density_method 'not measured'
_exptl_crystal_description needle
_exptl_crystal_F_000 1600
_refine_diff_density_max 0.358
_refine_diff_density_min -0.259
_refine_diff_density_rms 0.049
_refine_ls_extinction_method none
_refine_ls_goodness_of_fit_ref 1.073
_refine_ls_hydrogen_treatment constr
_refine_ls_matrix_type full
_refine_ls_number_parameters 254
_refine_ls_number_reflns 4968
_refine_ls_number_restraints 0
_refine_ls_restrained_S_all 1.073
_refine_ls_R_factor_all 0.0798
_refine_ls_R_factor_gt 0.0643
_refine_ls_shift/su_max 0.001
_refine_ls_shift/su_mean 0.000
_refine_ls_structure_factor_coef Fsqd
_refine_ls_weighting_details 'calc w=1/[\s^2^(Fo^2^)+(0.0898P)^2^+2.8600P] where P=(Fo^2^+2Fc^2^)/3'
_refine_ls_weighting_scheme calc
_refine_ls_wR_factor_gt 0.1730
_refine_ls_wR_factor_ref 0.1844
_reflns_number_gt 3881
_reflns_number_total 4968
_reflns_threshold_expression >2sigma(I)
_cod_data_source_file ol103112v_si_003.cif
_cod_data_source_block n0305
_cod_original_cell_volume 4102.8(14)
_cod_original_sg_symbol_H-M 'C 2/c'
_cod_database_code 1501968

loop_
_symmetry_equiv_pos_as_xyz
'x, y, z'
'-x, y, -z+1/2'
'x+1/2, y+1/2, z'
'-x+1/2, y+1/2, -z+1/2'
'-x, -y, -z'
'x, -y, z-1/2'
'-x+1/2, -y+1/2, -z'
'x+1/2, -y+1/2, z-1/2'

loop_
_atom_site_label
_atom_site_type_symbol
_atom_site_fract_x
_atom_site_fract_y
_atom_site_fract_z
_atom_site_U_iso_or_equiv
_atom_site_adp_type
_atom_site_occupancy
_atom_site_symmetry_multiplicity
_atom_site_calc_flag
_atom_site_refinement_flags
O2 O 0.18261(4) 0.58136(19) 0.48193(5) 0.0361(3) Uani 1 1 d .
O1 O 0.17754(5) 0.27215(19) 0.52335(6) 0.0428(3) Uani 1 1 d .
N1 N 0.21101(5) -0.0034(2) 0.46700(6) 0.0323(3) Uani 1 1 d .
H1A H 0.2005 0.1016 0.4832 0.048 Uiso 1 1 calc R
H1B H 0.2454 -0.0107 0.4842 0.048 Uiso 1 1 calc R
H1C H 0.1979 -0.1304 0.4708 0.048 Uiso 1 1 calc R
C1 C 0.14705(6) 0.7812(3) 0.56363(8) 0.0328(4) Uani 1 1 d .
H1 H 0.1534 0.8802 0.5377 0.039 Uiso 1 1 calc R
C2 C 0.19690(6) 0.7720(3) 0.61843(7) 0.0326(4) Uani 1 1 d .
C3 C 0.12794(6) 0.5672(3) 0.53079(8) 0.0342(4) Uani 1 1 d .
H3 H 0.1219 0.4622 0.5557 0.041 Uiso 1 1 calc R
C4 C 0.21182(6) 0.5906(3) 0.65490(8) 0.0363(4) Uani 1 1 d .
H4 H 0.1899 0.4705 0.6463 0.044 Uiso 1 1 calc R
C5 C 0.16516(6) 0.4674(3) 0.51023(7) 0.0323(4) Uani 1 1 d .
C6 C 0.13466(6) 0.0316(3) 0.37441(8) 0.0347(4) Uani 1 1 d .
C7 C 0.29181(6) 0.7669(3) 0.71717(8) 0.0371(4) Uani 1 1 d .
H7 H 0.3234 0.7656 0.7497 0.044 Uiso 1 1 calc R
C8 C 0.19297(6) 0.0456(3) 0.40488(8) 0.0389(4) Uani 1 1 d .
H8A H 0.2079 -0.0580 0.3881 0.047 Uiso 1 1 calc R
H8B H 0.2041 0.1907 0.4004 0.047 Uiso 1 1 calc R
C9 C 0.27730(7) 0.9465(3) 0.68197(8) 0.0407(4) Uani 1 1 d .
H9 H 0.2991 1.0670 0.6910 0.049 Uiso 1 1 calc R
C10 C 0.09744(6) 0.8690(3) 0.56754(8) 0.0369(4) Uani 1 1 d .
H10 H 0.1003 1.0274 0.5730 0.044 Uiso 1 1 calc R
C11 C 0.11055(7) -0.1607(3) 0.34786(8) 0.0385(4) Uani 1 1 d .
H11 H 0.1304 -0.2786 0.3467 0.046 Uiso 1 1 calc R
C12 C 0.07553(6) 0.6333(3) 0.48181(8) 0.0422(4) Uani 1 1 d .
H12A H 0.0518 0.5108 0.4701 0.051 Uiso 1 1 calc R
H12B H 0.0799 0.6849 0.4488 0.051 Uiso 1 1 calc R
C13 C 0.09006(6) 0.7652(3) 0.61673(8) 0.0379(4) Uani 1 1 d .
C14 C 0.10478(7) 0.2075(3) 0.37539(9) 0.0431(4) Uani 1 1 d .
H14 H 0.1206 0.3376 0.3926 0.052 Uiso 1 1 calc R
C15 C 0.25935(6) 0.5878(3) 0.70418(8) 0.0371(4) Uani 1 1 d .
H15 H 0.2690 0.4661 0.7280 0.045 Uiso 1 1 calc R
C16 C 0.23036(7) 0.9492(3) 0.63310(8) 0.0370(4) Uani 1 1 d .
H16 H 0.2211 1.0721 0.6097 0.044 Uiso 1 1 calc R
C17 C 0.06567(7) 0.5668(3) 0.61222(10) 0.0464(5) Uani 1 1 d .
H17 H 0.0512 0.4947 0.5770 0.056 Uiso 1 1 calc R
C18 C 0.10975(7) 0.8702(3) 0.66958(9) 0.0438(4) Uani 1 1 d .
H18 H 0.1261 1.0041 0.6733 0.053 Uiso 1 1 calc R
C19 C 0.05126(8) 0.1897(4) 0.35073(9) 0.0502(5) Uani 1 1 d .
H19 H 0.0313 0.3077 0.3516 0.060 Uiso 1 1 calc R
C20 C 0.02753(7) -0.0030(4) 0.32485(9) 0.0471(5) Uani 1 1 d .
H20 H -0.0083 -0.0151 0.3086 0.057 Uiso 1 1 calc R
C21 C 0.05512(7) 0.8182(3) 0.50713(9) 0.0439(4) Uani 1 1 d .
H21A H 0.0474 0.9469 0.4830 0.053 Uiso 1 1 calc R
H21B H 0.0237 0.7722 0.5091 0.053 Uiso 1 1 calc R
C22 C 0.05720(7) -0.1780(3) 0.32313(9) 0.0436(4) Uani 1 1 d .
H22 H 0.0413 -0.3072 0.3053 0.052 Uiso 1 1 calc R
C23 C 0.06242(8) 0.4743(4) 0.65901(12) 0.0566(6) Uani 1 1 d .
H23 H 0.0468 0.3388 0.6552 0.068 Uiso 1 1 calc R
C25 C 0.10604(8) 0.7840(5) 0.71681(10) 0.0578(6) Uani 1 1 d .
H25 H 0.1191 0.8596 0.7515 0.069 Uiso 1 1 calc R
C24 C 0.08217(9) 0.5803(5) 0.71168(12) 0.0683(8) Uani 1 1 d .
H24 H 0.0796 0.5175 0.7430 0.082 Uiso 1 1 calc R

loop_
_atom_site_aniso_label
_atom_site_aniso_U_11
_atom_site_aniso_U_22
_atom_site_aniso_U_33
_atom_site_aniso_U_23
_atom_site_aniso_U_13
_atom_site_aniso_U_12
O2 0.0275(5) 0.0329(6) 0.0461(7) 0.0010(5) 0.0146(5) 0.0000(4)
O1 0.0524(7) 0.0309(6) 0.0520(8) 0.0032(5) 0.0293(6) 0.0094(5)
N1 0.0253(6) 0.0295(6) 0.0413(8) -0.0009(6) 0.0140(6) 0.0011(5)
C1 0.0291(7) 0.0288(7) 0.0398(9) 0.0008(6) 0.0146(7) 0.0024(6)
C2 0.0281(7) 0.0332(8) 0.0384(9) -0.0014(6) 0.0162(7) 0.0045(6)
C3 0.0259(7) 0.0332(8) 0.0417(9) -0.0027(7) 0.0133(7) 0.0006(6)
C4 0.0312(8) 0.0347(8) 0.0457(10) -0.0019(7) 0.0194(7) -0.0027(6)
C5 0.0249(7) 0.0288(7) 0.0396(9) -0.0039(6) 0.0110(6) 0.0009(6)
C6 0.0301(7) 0.0382(8) 0.0358(9) 0.0025(7) 0.0143(6) 0.0019(6)
C7 0.0295(7) 0.0418(9) 0.0364(9) -0.0021(7) 0.0112(7) 0.0021(7)
C8 0.0318(8) 0.0444(9) 0.0423(10) 0.0018(7) 0.0179(7) -0.0005(7)
C9 0.0360(8) 0.0352(8) 0.0455(11) -0.0031(7) 0.0132(7) -0.0031(7)
C10 0.0322(8) 0.0326(8) 0.0449(10) -0.0007(7) 0.0161(7) 0.0058(6)
C11 0.0350(8) 0.0373(8) 0.0420(10) -0.0012(7) 0.0158(7) 0.0039(7)
C12 0.0272(8) 0.0509(10) 0.0433(10) -0.0065(8) 0.0107(7) 0.0052(7)
C13 0.0242(7) 0.0423(9) 0.0452(10) -0.0020(7) 0.0135(7) 0.0083(6)
C14 0.0411(9) 0.0366(9) 0.0460(11) -0.0025(8) 0.0139(8) 0.0042(7)
C15 0.0337(8) 0.0362(8) 0.0436(10) 0.0050(7) 0.0188(7) 0.0057(6)
C16 0.0351(8) 0.0307(8) 0.0430(10) -0.0003(7) 0.0152(7) 0.0009(6)
C17 0.0342(9) 0.0477(10) 0.0631(13) 0.0029(9) 0.0267(9) 0.0056(8)
C18 0.0333(8) 0.0509(11) 0.0462(11) -0.0015(8) 0.0165(8) 0.0095(7)
C19 0.0400(10) 0.0497(11) 0.0540(12) -0.0013(9) 0.0144(9) 0.0153(8)
C20 0.0286(8) 0.0573(12) 0.0492(11) 0.0028(9) 0.0113(7) 0.0039(8)
C21 0.0324(8) 0.0490(10) 0.0474(11) -0.0016(8) 0.0149(8) 0.0104(7)
C22 0.0357(9) 0.0408(9) 0.0466(11) -0.0022(8) 0.0110(8) -0.0026(7)
C23 0.0422(10) 0.0524(12) 0.0859(18) 0.0189(11) 0.0380(11) 0.0119(9)
C25 0.0372(10) 0.0923(18) 0.0428(12) 0.0068(11) 0.0166(8) 0.0182(11)
C24 0.0440(11) 0.105(2) 0.0654(16) 0.0406(15) 0.0329(11) 0.0341(13)

loop_
_atom_type_symbol
_atom_type_description
_atom_type_scat_dispersion_real
_atom_type_scat_dispersion_imag
_atom_type_scat_source
C C 0.0033 0.0016 'International Tables Vol C Tables 4.2.6.8 and 6.1.1.4'
H H 0.0000 0.0000 'International Tables Vol C Tables 4.2.6.8 and 6.1.1.4'
N N 0.0061 0.0033 'International Tables Vol C Tables 4.2.6.8 and 6.1.1.4'
O O 0.0106 0.0060 'International Tables Vol C Tables 4.2.6.8 and 6.1.1.4'

loop_
_geom_angle_atom_site_label_1
_geom_angle_atom_site_label_2
_geom_angle_atom_site_label_3
_geom_angle
C8 N1 H1A 109.5
C8 N1 H1B 109.5
H1A N1 H1B 109.5
C8 N1 H1C 109.5
H1A N1 H1C 109.5
H1B N1 H1C 109.5
C2 C1 C3 116.78(13)
C2 C1 C10 117.82(15)
C3 C1 C10 102.45(13)
C2 C1 H1 106.3
C3 C1 H1 106.3
C10 C1 H1 106.3
C16 C2 C4 117.88(16)
C16 C2 C1 118.98(15)
C4 C2 C1 123.13(15)
C5 C3 C1 113.86(13)
C5 C3 C12 113.83(15)
C1 C3 C12 102.39(13)
C5 C3 H3 108.8
C1 C3 H3 108.8
C12 C3 H3 108.8
C2 C4 C15 120.75(16)
C2 C4 H4 119.6
C15 C4 H4 119.6
O1 C5 O2 123.17(15)
O1 C5 C3 116.77(15)
O2 C5 C3 120.05(14)
C14 C6 C11 119.46(16)
C14 C6 C8 120.09(16)
C11 C6 C8 120.37(15)
C9 C7 C15 120.00(16)
C9 C7 H7 120.0
C15 C7 H7 120.0
N1 C8 C6 109.43(14)
N1 C8 H8A 109.8
C6 C8 H8A 109.8
N1 C8 H8B 109.8
C6 C8 H8B 109.8
H8A C8 H8B 108.2
C7 C9 C16 120.37(16)
C7 C9 H9 119.8
C16 C9 H9 119.8
C13 C10 C21 115.38(15)
C13 C10 C1 112.09(14)
C21 C10 C1 101.60(14)
C13 C10 H10 109.2
C21 C10 H10 109.2
C1 C10 H10 109.2
C22 C11 C6 120.38(16)
C22 C11 H11 119.8
C6 C11 H11 119.8
C3 C12 C21 105.11(15)
C3 C12 H12A 110.7
C21 C12 H12A 110.7
C3 C12 H12B 110.7
C21 C12 H12B 110.7
H12A C12 H12B 108.8
C17 C13 C18 117.60(19)
C17 C13 C10 123.39(17)
C18 C13 C10 118.99(17)
C6 C14 C19 120.11(18)
C6 C14 H14 119.9
C19 C14 H14 119.9
C7 C15 C4 119.70(16)
C7 C15 H15 120.2
C4 C15 H15 120.2
C9 C16 C2 121.30(16)
C9 C16 H16 119.3
C2 C16 H16 119.3
C23 C17 C13 121.1(2)
C23 C17 H17 119.5
C13 C17 H17 119.5
C25 C18 C13 122.6(2)
C25 C18 H18 118.7
C13 C18 H18 118.7
C20 C19 C14 120.14(18)
C20 C19 H19 119.9
C14 C19 H19 119.9
C19 C20 C22 119.90(17)
C19 C20 H20 120.0
C22 C20 H20 120.0
C10 C21 C12 107.57(14)
C10 C21 H21A 110.2
C12 C21 H21A 110.2
C10 C21 H21B 110.2
C12 C21 H21B 110.2
H21A C21 H21B 108.5
C11 C22 C20 120.01(18)
C11 C22 H22 120.0
C20 C22 H22 120.0
C17 C23 C24 121.0(2)
C17 C23 H23 119.5
C24 C23 H23 119.5
C18 C25 C24 118.9(2)
C18 C25 H25 120.6
C24 C25 H25 120.6
C23 C24 C25 118.8(2)
C23 C24 H24 120.6
C25 C24 H24 120.6

loop_
_geom_bond_atom_site_label_1
_geom_bond_atom_site_label_2
_geom_bond_distance
O2 C5 1.265(2)
O1 C5 1.2532(19)
N1 C8 1.487(2)
N1 H1A 0.8900
N1 H1B 0.8900
N1 H1C 0.8900
C1 C2 1.511(2)
C1 C3 1.529(2)
C1 C10 1.570(2)
C1 H1 0.9800
C2 C16 1.390(2)
C2 C4 1.399(2)
C3 C5 1.518(2)
C3 C12 1.538(2)
C3 H3 0.9800
C4 C15 1.401(3)
C4 H4 0.9300
C6 C14 1.386(2)
C6 C11 1.388(2)
C6 C8 1.510(2)
C7 C9 1.372(3)
C7 C15 1.384(2)
C7 H7 0.9300
C8 H8A 0.9700
C8 H8B 0.9700
C9 C16 1.386(3)
C9 H9 0.9300
C10 C13 1.520(3)
C10 C21 1.533(3)
C10 H10 0.9800
C11 C22 1.383(3)
C11 H11 0.9300
C12 C21 1.549(3)
C12 H12A 0.9700
C12 H12B 0.9700
C13 C17 1.384(3)
C13 C18 1.388(3)
C14 C19 1.388(3)
C14 H14 0.9300
C15 H15 0.9300
C16 H16 0.9300
C17 C23 1.378(3)
C17 H17 0.9300
C18 C25 1.379(3)
C18 H18 0.9300
C19 C20 1.382(3)
C19 H19 0.9300
C20 C22 1.384(3)
C20 H20 0.9300
C21 H21A 0.9700
C21 H21B 0.9700
C22 H22 0.9300
C23 C24 1.387(4)
C23 H23 0.9300
C25 C24 1.404(4)
C25 H25 0.9300
C24 H24 0.9300
